data_4134001
loop_
_publ_author_name
'Hsu, Tze-Gang'
'Zhou, Junfeng'
'Su, Hsin-Wei'
'Schrage, Briana R.'
'Ziegler, Christopher J.'
'Wang, Junpeng'

_publ_section_title
;
 A Polymer with &quot;Locked&quot; Degradability: Superior Backbone
 Stability and Accessible Degradability Enabled by Mechanophore
 Installation.
;
_journal_name_full 'Journal of the American Chemical Society'
_journal_paper_doi 10.1021/jacs.9b12482
_journal_year 2020
_chemical_formula_sum 'C12 H16 O2'
_chemical_formula_weight 192.25
_space_group_crystal_system monoclinic
_space_group_IT_number 14
_space_group_name_Hall '-P 2ybc'
_space_group_name_H-M_alt 'P 1 21/c 1'
_atom_sites_solution_hydrogens geom
_audit_creation_method SHELXL-2016/6
_cell_angle_alpha 90
_cell_angle_beta 94.446(3)
_cell_angle_gamma 90
_cell_formula_units_Z 4
_cell_length_a 14.8465(7)
_cell_length_b 5.1669(3)
_cell_length_c 12.7295(6)
_cell_measurement_reflns_used 5071
_cell_measurement_temperature 100(2)
_cell_measurement_theta_max 28.45
_cell_measurement_theta_min 2.75
_cell_volume 973.55(9)
_computing_cell_refinement 'Bruker SAINT'
_computing_data_collection 'Bruker APEX2'
_computing_data_reduction 'Bruker SAINT'
_computing_molecular_graphics 'Bruker SHELXTL'
_computing_publication_material 'Bruker SHELXTL'
_computing_structure_refinement 'SHELXL-2016/6 (Sheldrick, 2016)'
_computing_structure_solution 'SHELXT 2014/5 (Sheldrick, 2014)'
_diffrn_ambient_temperature 100(2)
_diffrn_measured_fraction_theta_full 1.000
_diffrn_measured_fraction_theta_max 0.994
_diffrn_measurement_device_type 'Bruker APEX-II CCD'
_diffrn_measurement_method '\f and \w scans'
_diffrn_radiation_type MoK\a
_diffrn_radiation_wavelength 0.71073
_diffrn_reflns_av_R_equivalents 0.0302
_diffrn_reflns_av_unetI/netI 0.0318
_diffrn_reflns_Laue_measured_fraction_full 1.000
_diffrn_reflns_Laue_measured_fraction_max 0.994
_diffrn_reflns_limit_h_max 19
_diffrn_reflns_limit_h_min -19
_diffrn_reflns_limit_k_max 6
_diffrn_reflns_limit_k_min -5
_diffrn_reflns_limit_l_max 17
_diffrn_reflns_limit_l_min -17
_diffrn_reflns_number 9054
_diffrn_reflns_point_group_measured_fraction_full 1.000
_diffrn_reflns_point_group_measured_fraction_max 0.994
_diffrn_reflns_theta_full 25.242
_diffrn_reflns_theta_max 28.449
_diffrn_reflns_theta_min 1.376
_exptl_absorpt_coefficient_mu 0.088
_exptl_absorpt_correction_T_max 0.7457
_exptl_absorpt_correction_T_min 0.6828
_exptl_absorpt_correction_type multi-scan
_exptl_absorpt_process_details SADABS
_exptl_crystal_colour colourless
_exptl_crystal_density_diffrn 1.312
_exptl_crystal_density_meas ?
_exptl_crystal_density_method 'not measured'
_exptl_crystal_description plate
_exptl_crystal_F_000 416
_exptl_crystal_size_max 0.500
_exptl_crystal_size_mid 0.370
_exptl_crystal_size_min 0.072
_refine_diff_density_max 0.358
_refine_diff_density_min -0.240
_refine_diff_density_rms 0.050
_refine_ls_extinction_method none
_refine_ls_goodness_of_fit_ref 1.060
_refine_ls_hydrogen_treatment constr
_refine_ls_matrix_type full
_refine_ls_number_parameters 127
_refine_ls_number_reflns 2431
_refine_ls_number_restraints 0
_refine_ls_restrained_S_all 1.060
_refine_ls_R_factor_all 0.0554
_refine_ls_R_factor_gt 0.0427
_refine_ls_shift/su_max 0.000
_refine_ls_shift/su_mean 0.000
_refine_ls_structure_factor_coef Fsqd
_refine_ls_weighting_details 'w=1/[\s^2^(Fo^2^)+(0.0406P)^2^+0.5138P] where P=(Fo^2^+2Fc^2^)/3'
_refine_ls_weighting_scheme calc
_refine_ls_wR_factor_gt 0.0977
_refine_ls_wR_factor_ref 0.1038
_reflns_Friedel_coverage 0.000
_reflns_number_gt 1973
_reflns_number_total 2431
_reflns_threshold_expression 'I > 2\s(I)'
_cod_data_source_file ja9b12482_si_002.cif
_cod_data_source_block P21c_a
_cod_depositor_comments
;
The following automatic conversions were performed:

data item '_exptl_crystal_density_meas' value 'not measured' was
changed to '?' -- the value is perceived as not measured.

Automatic conversion script
Id: cif_fix_values 7556 2019-12-06 15:28:31Z antanas 
;
_cod_original_sg_symbol_H-M 'P 21/c'
_cod_database_code 4134001
_shelx_shelxl_version_number 2016/6
_shelx_space_group_comment
; 
The symmetry employed for this shelxl refinement is uniquely defined 
by the following loop, which should always be used as a source of 
symmetry information in preference to the above space-group names. 
They are only intended as comments. 
;

loop_
_space_group_symop_operation_xyz
'x, y, z'
'-x, y+1/2, -z+1/2'
'-x, -y, -z'
'x, -y-1/2, z-1/2'

loop_
_atom_site_label
_atom_site_type_symbol
_atom_site_fract_x
_atom_site_fract_y
_atom_site_fract_z
_atom_site_U_iso_or_equiv
_atom_site_adp_type
_atom_site_occupancy
_atom_site_site_symmetry_order
_atom_site_calc_flag
_atom_site_refinement_flags_posn
_atom_site_refinement_flags_adp
C1 C 0.60659(8) 0.5587(3) 0.22900(10) 0.0144(3) Uani 1 1 d . .
C2 C 0.64738(8) 0.3456(3) 0.29766(10) 0.0138(3) Uani 1 1 d . .
H2 H 0.633024 0.166037 0.272316 0.017 Uiso 1 1 calc R U
C3 C 0.74786(8) 0.3919(3) 0.33939(10) 0.0137(3) Uani 1 1 d . .
H3 H 0.776949 0.221775 0.358050 0.016 Uiso 1 1 calc R U
C4 C 0.80946(8) 0.5476(3) 0.27356(10) 0.0165(3) Uani 1 1 d . .
H4A H 0.782736 0.721236 0.260393 0.020 Uiso 1 1 calc R U
H4B H 0.812578 0.461225 0.204510 0.020 Uiso 1 1 calc R U
C5 C 0.90618(8) 0.5796(3) 0.32550(10) 0.0173(3) Uani 1 1 d . .
H5A H 0.928853 0.408457 0.350512 0.021 Uiso 1 1 calc R U
H5B H 0.945948 0.641586 0.271853 0.021 Uiso 1 1 calc R U
C6 C 0.91207(8) 0.7660(3) 0.41700(11) 0.0170(3) Uani 1 1 d . .
H6 H 0.931307 0.937089 0.403028 0.020 Uiso 1 1 calc R U
C7 C 0.89309(9) 0.7149(3) 0.51501(11) 0.0173(3) Uani 1 1 d . .
H7 H 0.900183 0.851279 0.565046 0.021 Uiso 1 1 calc R U
C8 C 0.86128(8) 0.4581(3) 0.55277(10) 0.0181(3) Uani 1 1 d . .
H8A H 0.885210 0.432670 0.626815 0.022 Uiso 1 1 calc R U
H8B H 0.886329 0.319301 0.510035 0.022 Uiso 1 1 calc R U
C9 C 0.75757(8) 0.4324(3) 0.54616(10) 0.0167(3) Uani 1 1 d . .
H9A H 0.741444 0.249937 0.559225 0.020 Uiso 1 1 calc R U
H9B H 0.733560 0.539465 0.602136 0.020 Uiso 1 1 calc R U
C10 C 0.71335(8) 0.5158(3) 0.44020(9) 0.0130(3) Uani 1 1 d . .
H10 H 0.714010 0.708764 0.434379 0.016 Uiso 1 1 calc R U
C11 C 0.61712(8) 0.4107(3) 0.40810(10) 0.0138(3) Uani 1 1 d . .
H11 H 0.599287 0.257070 0.449527 0.017 Uiso 1 1 calc R U
C12 C 0.54358(8) 0.6127(3) 0.38897(10) 0.0159(3) Uani 1 1 d . .
H12A H 0.483086 0.532863 0.390512 0.019 Uiso 1 1 calc R U
H12B H 0.549906 0.750000 0.443302 0.019 Uiso 1 1 calc R U
O1 O 0.55589(6) 0.71922(18) 0.28480(7) 0.0161(2) Uani 1 1 d . .
O2 O 0.61528(6) 0.5991(2) 0.13696(7) 0.0206(2) Uani 1 1 d . .

loop_
_atom_site_aniso_label
_atom_site_aniso_U_11
_atom_site_aniso_U_22
_atom_site_aniso_U_33
_atom_site_aniso_U_23
_atom_site_aniso_U_13
_atom_site_aniso_U_12
C1 0.0111(5) 0.0151(7) 0.0167(6) -0.0007(5) -0.0014(5) -0.0037(5)
C2 0.0137(6) 0.0122(6) 0.0153(6) -0.0007(5) 0.0001(5) -0.0012(5)
C3 0.0131(6) 0.0130(6) 0.0149(6) -0.0006(5) -0.0006(5) 0.0008(5)
C4 0.0150(6) 0.0203(7) 0.0144(6) -0.0019(5) 0.0014(5) -0.0023(5)
C5 0.0138(6) 0.0206(7) 0.0177(6) -0.0005(5) 0.0022(5) -0.0011(5)
C6 0.0123(6) 0.0150(7) 0.0232(7) 0.0002(5) -0.0016(5) -0.0014(5)
C7 0.0138(6) 0.0170(7) 0.0205(7) -0.0029(5) -0.0026(5) -0.0009(5)
C8 0.0157(6) 0.0208(7) 0.0170(6) 0.0030(5) -0.0027(5) 0.0001(5)
C9 0.0153(6) 0.0208(7) 0.0138(6) 0.0022(5) 0.0005(5) -0.0010(5)
C10 0.0128(6) 0.0119(6) 0.0141(6) 0.0010(5) -0.0005(5) 0.0000(5)
C11 0.0124(6) 0.0142(7) 0.0147(6) 0.0011(5) 0.0006(5) -0.0009(5)
C12 0.0142(6) 0.0187(7) 0.0147(6) 0.0000(5) 0.0010(5) 0.0003(5)
O1 0.0169(4) 0.0145(5) 0.0168(5) 0.0016(4) 0.0011(4) 0.0020(4)
O2 0.0199(5) 0.0260(6) 0.0159(5) 0.0034(4) 0.0003(4) -0.0006(4)

loop_
_atom_type_symbol
_atom_type_description
_atom_type_scat_dispersion_real
_atom_type_scat_dispersion_imag
_atom_type_scat_source
C C 0.0033 0.0016 'International Tables Vol C Tables 4.2.6.8 and 6.1.1.4'
H H 0.0000 0.0000 'International Tables Vol C Tables 4.2.6.8 and 6.1.1.4'
O O 0.0106 0.0060 'International Tables Vol C Tables 4.2.6.8 and 6.1.1.4'

loop_
_geom_angle_atom_site_label_1
_geom_angle_atom_site_label_2
_geom_angle_atom_site_label_3
_geom_angle
O2 C1 O1 120.50(12)
O2 C1 C2 128.51(12)
O1 C1 C2 110.97(11)
C1 C2 C11 103.72(10)
C1 C2 C3 114.61(11)
C11 C2 C3 89.70(9)
C1 C2 H2 115.2
C11 C2 H2 115.2
C3 C2 H2 115.2
C4 C3 C10 119.24(11)
C4 C3 C2 119.58(10)
C10 C3 C2 88.65(9)
C4 C3 H3 109.2
C10 C3 H3 109.2
C2 C3 H3 109.2
C3 C4 C5 113.63(11)
C3 C4 H4A 108.8
C5 C4 H4A 108.8
C3 C4 H4B 108.8
C5 C4 H4B 108.8
H4A C4 H4B 107.7
C6 C5 C4 113.32(11)
C6 C5 H5A 108.9
C4 C5 H5A 108.9
C6 C5 H5B 108.9
C4 C5 H5B 108.9
H5A C5 H5B 107.7
C7 C6 C5 126.53(13)
C7 C6 H6 116.7
C5 C6 H6 116.7
C6 C7 C8 124.91(13)
C6 C7 H7 117.5
C8 C7 H7 117.5
C7 C8 C9 113.38(11)
C7 C8 H8A 108.9
C9 C8 H8A 108.9
C7 C8 H8B 108.9
C9 C8 H8B 108.9
H8A C8 H8B 107.7
C10 C9 C8 112.70(10)
C10 C9 H9A 109.1
C8 C9 H9A 109.1
C10 C9 H9B 109.1
C8 C9 H9B 109.1
H9A C9 H9B 107.8
C9 C10 C11 117.44(11)
C9 C10 C3 117.99(11)
C11 C10 C3 89.67(9)
C9 C10 H10 110.1
C11 C10 H10 110.1
C3 C10 H10 110.1
C12 C11 C2 105.07(10)
C12 C11 C10 115.96(11)
C2 C11 C10 89.37(9)
C12 C11 H11 114.5
C2 C11 H11 114.5
C10 C11 H11 114.5
O1 C12 C11 105.42(10)
O1 C12 H12A 110.7
C11 C12 H12A 110.7
O1 C12 H12B 110.7
C11 C12 H12B 110.7
H12A C12 H12B 108.8
C1 O1 C12 111.01(10)

loop_
_geom_bond_atom_site_label_1
_geom_bond_atom_site_label_2
_geom_bond_distance
C1 O2 1.2068(16)
C1 O1 1.3572(16)
C1 C2 1.5034(18)
C2 C11 1.5456(17)
C2 C3 1.5627(17)
C2 H2 1.0000
C3 C4 1.5180(18)
C3 C10 1.5559(17)
C3 H3 1.0000
C4 C5 1.5425(17)
C4 H4A 0.9900
C4 H4B 0.9900
C5 C6 1.5085(19)
C5 H5A 0.9900
C5 H5B 0.9900
C6 C7 1.3268(19)
C6 H6 0.9500
C7 C8 1.500(2)
C7 H7 0.9500
C8 C9 1.5413(17)
C8 H8A 0.9900
C8 H8B 0.9900
C9 C10 1.5160(17)
C9 H9A 0.9900
C9 H9B 0.9900
C10 C11 1.5531(17)
C10 H10 1.0000
C11 C12 1.5165(18)
C11 H11 1.0000
C12 O1 1.4601(15)
C12 H12A 0.9900
C12 H12B 0.9900
